data_7008200
loop_
_publ_author_name
'Han, Jaehong'
'Coucouvanis, Dimitri'

_publ_section_title
;
 Synthesis and structure of the organometallic MFe2(mu3-S)2 clusters (M
 = Mo or Fe).
;
_journal_issue 7
_journal_name_full 'Dalton transactions (Cambridge, England : 2003)'
_journal_page_first 1234
_journal_page_last 1240
_journal_paper_doi 10.1039/b419051c
_journal_year 2005
_chemical_formula_sum 'C31 H49 Cl4 Fe2 Mo O7 P2 S2'
_chemical_formula_weight 1009.20
_chemical_name_common (Cl4-cat)Mo(O)Fe2S2(PnPR3)2(CO)4
_chemical_name_systematic
;
(Cl4-cat)Mo(O)Fe2S2(PnPR3)2(CO)4
;
_space_group_IT_number 2
_symmetry_cell_setting triclinic
_symmetry_space_group_name_Hall '-P 1'
_symmetry_space_group_name_H-M 'P -1'
_atom_sites_solution_hydrogens geom
_atom_sites_solution_primary direct
_atom_sites_solution_secondary difmap
_audit_creation_method SHELXL-97
_cell_angle_alpha 103.6170(10)
_cell_angle_beta 100.9500(10)
_cell_angle_gamma 94.6490(10)
_cell_formula_units_Z 2
_cell_length_a 9.4995(4)
_cell_length_b 14.0311(5)
_cell_length_c 16.7235(6)
_cell_measurement_temperature 158(2)
_cell_volume 2108.39(14)
_computing_data_collection 'SMART CCD'
_computing_structure_refinement 'SHELXL-97 (Sheldrick, 1997)'
_diffrn_ambient_temperature 158(2)
_diffrn_measured_fraction_theta_full 0.992
_diffrn_measured_fraction_theta_max 0.992
_diffrn_radiation_monochromator graphite
_diffrn_radiation_source 'fine-focus sealed tube'
_diffrn_radiation_type MoK\a
_diffrn_radiation_wavelength 0.71073
_diffrn_reflns_av_R_equivalents 0.1553
_diffrn_reflns_av_sigmaI/netI 0.2402
_diffrn_reflns_limit_h_max 10
_diffrn_reflns_limit_h_min -10
_diffrn_reflns_limit_k_max 15
_diffrn_reflns_limit_k_min -15
_diffrn_reflns_limit_l_max 18
_diffrn_reflns_limit_l_min -18
_diffrn_reflns_number 14750
_diffrn_reflns_theta_full 23.27
_diffrn_reflns_theta_max 23.27
_diffrn_reflns_theta_min 1.28
_exptl_absorpt_coefficient_mu 1.441
_exptl_crystal_colour black
_exptl_crystal_density_diffrn 1.590
_exptl_crystal_density_method 'not measured'
_exptl_crystal_description needle
_exptl_crystal_F_000 1030
_exptl_crystal_size_max 0.20
_exptl_crystal_size_mid 0.04
_exptl_crystal_size_min 0.02
_refine_diff_density_max 2.556
_refine_diff_density_min -2.418
_refine_diff_density_rms 0.313
_refine_ls_extinction_method none
_refine_ls_goodness_of_fit_ref 0.941
_refine_ls_hydrogen_treatment mixed
_refine_ls_matrix_type full
_refine_ls_number_parameters 272
_refine_ls_number_reflns 6035
_refine_ls_number_restraints 0
_refine_ls_restrained_S_all 0.941
_refine_ls_R_factor_all 0.2164
_refine_ls_R_factor_gt 0.1149
_refine_ls_shift/su_max 0.000
_refine_ls_shift/su_mean 0.000
_refine_ls_structure_factor_coef Fsqd
_refine_ls_weighting_details 'calc w=1/[\s^2^(Fo^2^)+(0.1793P)^2^+0.0000P] where P=(Fo^2^+2Fc^2^)/3'
_refine_ls_weighting_scheme calc
_refine_ls_wR_factor_gt 0.2684
_refine_ls_wR_factor_ref 0.3231
_reflns_number_gt 2779
_reflns_number_total 6035
_reflns_threshold_expression >2sigma(I)
_cod_data_source_file b419051c.txt
_cod_data_source_block compoundII
_cod_depositor_comments
;
The following automatic conversions were performed:
'_symmetry_cell_setting' value 'Triclinic' changed to 'triclinic'
according to '/home/saulius/struct/CIF-dictionaries/cif_core.dic'
dictionary named 'cif_core.dic' version 2.4.1 from 2010-06-29.

Automatic conversion script
Id: cif_fix_enum 1527 2010-12-29 10:47:43Z saulius 
;
_cod_original_sg_symbol_H-M P-1
_cod_database_code 7008200

loop_
_symmetry_equiv_pos_as_xyz
'x, y, z'
'-x, -y, -z'

loop_
_atom_site_label
_atom_site_type_symbol
_atom_site_fract_x
_atom_site_fract_y
_atom_site_fract_z
_atom_site_U_iso_or_equiv
_atom_site_adp_type
_atom_site_occupancy
_atom_site_symmetry_multiplicity
_atom_site_calc_flag
_atom_site_refinement_flags
_atom_site_disorder_assembly
_atom_site_disorder_group
Mo1 Mo -0.36619(17) -0.74833(12) -0.33962(10) 0.0271(5) Uani 1 1 d . . .
Fe2 Fe -0.3655(3) -0.67930(19) -0.48658(16) 0.0236(7) Uani 1 1 d . . .
Fe1 Fe -0.1231(3) -0.61584(19) -0.37991(16) 0.0253(7) Uani 1 1 d . . .
S2 S -0.3438(5) -0.5858(4) -0.3538(3) 0.0271(12) Uani 1 1 d . . .
S1 S -0.2163(5) -0.7785(3) -0.4368(3) 0.0257(12) Uani 1 1 d . . .
Cl1 Cl -0.0815(5) -0.9587(4) -0.1814(3) 0.0368(13) Uani 1 1 d . . .
Cl2 Cl -0.0905(6) -0.9016(4) 0.0123(3) 0.0433(14) Uani 1 1 d . . .
Cl3 Cl -0.2563(6) -0.7287(4) 0.0823(3) 0.0416(14) Uani 1 1 d . . .
Cl4 Cl -0.4088(6) -0.6096(4) -0.0405(3) 0.0433(14) Uani 1 1 d . . .
P2 P -0.4502(5) -0.8027(4) -0.6027(3) 0.0282(13) Uani 1 1 d . . .
P1 P 0.0393(5) -0.6077(4) -0.2622(3) 0.0290(13) Uani 1 1 d . . .
O1 O -0.5319(13) -0.8130(9) -0.3841(7) 0.032(3) Uiso 1 1 d . . .
O2 O -0.2456(12) -0.8332(8) -0.2773(7) 0.023(3) Uiso 1 1 d . . .
O3 O -0.3700(13) -0.6846(8) -0.2179(7) 0.025(3) Uiso 1 1 d . . .
O4 O 0.0893(14) -0.6659(10) -0.4841(8) 0.044(4) Uani 1 1 d . . .
O5 O -0.0681(15) -0.4012(10) -0.3542(8) 0.043(4) Uani 1 1 d . . .
O7 O -0.2230(14) -0.5635(10) -0.5792(8) 0.039(4) Uani 1 1 d . . .
O6 O -0.6351(13) -0.5951(10) -0.5197(9) 0.043(4) Uani 1 1 d . . .
C1 C -0.2460(19) -0.8127(12) -0.1958(10) 0.023(4) Uiso 1 1 d . . .
C2 C -0.174(2) -0.8638(13) -0.1416(11) 0.028(5) Uiso 1 1 d . . .
C3 C -0.176(2) -0.8381(13) -0.0548(11) 0.026(4) Uiso 1 1 d . . .
C4 C -0.251(2) -0.7597(13) -0.0230(11) 0.028(5) Uiso 1 1 d . . .
C5 C -0.318(2) -0.7072(13) -0.0762(11) 0.025(4) Uiso 1 1 d . . .
C6 C -0.3143(19) -0.7352(13) -0.1626(11) 0.025(4) Uiso 1 1 d . . .
C7 C 0.009(2) -0.6468(15) -0.4440(13) 0.040(5) Uiso 1 1 d . . .
C8 C -0.087(2) -0.4862(14) -0.3657(11) 0.027(5) Uiso 1 1 d . . .
C9 C -0.532(2) -0.6286(14) -0.5079(11) 0.031(5) Uiso 1 1 d . . .
C10 C -0.273(2) -0.6073(13) -0.5404(11) 0.026(4) Uiso 1 1 d . . .
C11 C -0.572(2) -0.9044(14) -0.5884(13) 0.042(6) Uiso 1 1 d . . .
H11A H -0.5864 -0.9614 -0.6384 0.050 Uiso 1 1 calc R . .
H11B H -0.5245 -0.9260 -0.5387 0.050 Uiso 1 1 calc R . .
C12 C -0.722(2) -0.8734(15) -0.5757(13) 0.043(6) Uiso 1 1 d . . .
H12A H -0.7075 -0.8128 -0.5290 0.051 Uiso 1 1 calc R . .
H12B H -0.7740 -0.8586 -0.6276 0.051 Uiso 1 1 calc R . .
C13 C -0.811(2) -0.9553(15) -0.5556(13) 0.050(6) Uiso 1 1 d . . .
H13A H -0.9050 -0.9348 -0.5480 0.076 Uiso 1 1 calc R . .
H13B H -0.7602 -0.9692 -0.5037 0.076 Uiso 1 1 calc R . .
H13C H -0.8263 -1.0151 -0.6022 0.076 Uiso 1 1 calc R . .
C14 C -0.556(2) -0.7588(13) -0.6867(11) 0.035(5) Uiso 1 1 d . . .
H14A H -0.6393 -0.7311 -0.6665 0.042 Uiso 1 1 calc R . .
H14B H -0.4952 -0.7039 -0.6967 0.042 Uiso 1 1 calc R . .
C15 C -0.613(2) -0.8337(16) -0.7696(13) 0.050(6) Uiso 1 1 d . . .
H15A H -0.6579 -0.8948 -0.7597 0.060 Uiso 1 1 calc R . .
H15B H -0.5317 -0.8507 -0.7972 0.060 Uiso 1 1 calc R . .
C16 C -0.727(2) -0.7935(16) -0.8288(13) 0.055(6) Uiso 1 1 d . . .
H16A H -0.7634 -0.8445 -0.8817 0.082 Uiso 1 1 calc R . .
H16B H -0.6811 -0.7346 -0.8407 0.082 Uiso 1 1 calc R . .
H16C H -0.8067 -0.7762 -0.8014 0.082 Uiso 1 1 calc R . .
C17 C -0.315(2) -0.8691(14) -0.6495(12) 0.039(5) Uiso 1 1 d . . .
H17A H -0.2585 -0.8983 -0.6076 0.047 Uiso 1 1 calc R . .
H17B H -0.3654 -0.9238 -0.6983 0.047 Uiso 1 1 calc R . .
C18 C -0.210(2) -0.7992(13) -0.6793(11) 0.031(5) Uiso 1 1 d . . .
H18A H -0.2666 -0.7645 -0.7169 0.037 Uiso 1 1 calc R . .
H18B H -0.1514 -0.7487 -0.6298 0.037 Uiso 1 1 calc R . .
C19 C -0.108(3) -0.8601(17) -0.7268(14) 0.062(7) Uiso 1 1 d . . .
H19A H -0.0426 -0.8157 -0.7445 0.092 Uiso 1 1 calc R . .
H19B H -0.1664 -0.9089 -0.7766 0.092 Uiso 1 1 calc R . .
H19C H -0.0522 -0.8942 -0.6895 0.092 Uiso 1 1 calc R . .
C20 C -0.017(2) -0.5547(13) -0.1637(11) 0.033(5) Uiso 1 1 d . . .
H20A H -0.0915 -0.6035 -0.1563 0.040 Uiso 1 1 calc R . .
H20B H 0.0675 -0.5460 -0.1165 0.040 Uiso 1 1 calc R . .
C21 C -0.076(2) -0.4584(14) -0.1562(12) 0.042(6) Uiso 1 1 d . . .
H21A H -0.1719 -0.4686 -0.1949 0.050 Uiso 1 1 calc R . .
H21B H -0.0107 -0.4116 -0.1730 0.050 Uiso 1 1 calc R . .
C22 C -0.091(2) -0.4137(15) -0.0649(12) 0.046(6) Uiso 1 1 d . . .
H22A H -0.1288 -0.3504 -0.0614 0.069 Uiso 1 1 calc R . .
H22B H 0.0045 -0.4032 -0.0268 0.069 Uiso 1 1 calc R . .
H22C H -0.1569 -0.4593 -0.0488 0.069 Uiso 1 1 calc R . .
C23 C 0.2063(19) -0.5266(13) -0.2579(11) 0.027(5) Uiso 1 1 d . . .
H23A H 0.2339 -0.5454 -0.3131 0.033 Uiso 1 1 calc R . .
H23B H 0.1848 -0.4575 -0.2490 0.033 Uiso 1 1 calc R . .
C24 C 0.333(2) -0.5307(14) -0.1904(11) 0.035(5) Uiso 1 1 d . . .
H24A H 0.3614 -0.5980 -0.2017 0.042 Uiso 1 1 calc R . .
H24B H 0.3043 -0.5167 -0.1352 0.042 Uiso 1 1 calc R . .
C25 C 0.466(2) -0.4528(14) -0.1864(12) 0.039(5) Uiso 1 1 d . . .
H25A H 0.5476 -0.4579 -0.1425 0.059 Uiso 1 1 calc R . .
H25B H 0.4389 -0.3859 -0.1731 0.059 Uiso 1 1 calc R . .
H25C H 0.4942 -0.4665 -0.2410 0.059 Uiso 1 1 calc R . .
C26 C 0.098(2) -0.7221(13) -0.2470(11) 0.030(5) Uiso 1 1 d . . .
H26A H 0.1705 -0.7071 -0.1931 0.036 Uiso 1 1 calc R . .
H26B H 0.0143 -0.7644 -0.2411 0.036 Uiso 1 1 calc R . .
C27 C 0.166(2) -0.7837(14) -0.3175(12) 0.041(5) Uiso 1 1 d . . .
H27A H 0.0930 -0.8037 -0.3711 0.049 Uiso 1 1 calc R . .
H27B H 0.2483 -0.7417 -0.3259 0.049 Uiso 1 1 calc R . .
C28 C 0.220(2) -0.8757(15) -0.2959(13) 0.054(6) Uiso 1 1 d . . .
H28A H 0.2611 -0.9119 -0.3416 0.081 Uiso 1 1 calc R . .
H28B H 0.1387 -0.9183 -0.2885 0.081 Uiso 1 1 calc R . .
H28C H 0.2940 -0.8564 -0.2435 0.081 Uiso 1 1 calc R . .
C29 C 0.464(3) 0.0411(17) 0.0046(15) 0.068(8) Uiso 1 1 d . . .
H29A H 0.5331 0.0973 0.0426 0.082 Uiso 1 1 calc R . .
H29B H 0.3866 0.0290 0.0347 0.082 Uiso 1 1 calc R . .
C30 C 0.393(3) 0.077(2) -0.0730(17) 0.097(10) Uiso 1 1 d . . .
H30A H 0.4681 0.0894 -0.1042 0.116 Uiso 1 1 calc R . .
H30B H 0.3198 0.0226 -0.1109 0.116 Uiso 1 1 calc R . .
C31 C 0.321(3) 0.168(2) -0.0517(18) 0.102(10) Uiso 1 1 d . . .
H31A H 0.2800 0.1862 -0.1036 0.153 Uiso 1 1 calc R . .
H31B H 0.3932 0.2228 -0.0150 0.153 Uiso 1 1 calc R . .
H31C H 0.2442 0.1559 -0.0225 0.153 Uiso 1 1 calc R . .

loop_
_atom_site_aniso_label
_atom_site_aniso_U_11
_atom_site_aniso_U_22
_atom_site_aniso_U_33
_atom_site_aniso_U_23
_atom_site_aniso_U_13
_atom_site_aniso_U_12
Mo1 0.0126(10) 0.0380(11) 0.0341(11) 0.0105(8) 0.0150(8) -0.0050(8)
Fe2 0.0111(15) 0.0300(16) 0.0326(16) 0.0090(13) 0.0125(12) -0.0023(12)
Fe1 0.0118(15) 0.0344(17) 0.0322(17) 0.0096(13) 0.0119(13) -0.0028(13)
S2 0.018(3) 0.034(3) 0.034(3) 0.009(2) 0.017(2) 0.002(2)
S1 0.016(3) 0.034(3) 0.032(3) 0.011(2) 0.013(2) 0.003(2)
Cl1 0.030(3) 0.038(3) 0.051(3) 0.018(3) 0.021(3) 0.004(2)
Cl2 0.029(3) 0.058(4) 0.050(3) 0.022(3) 0.017(3) 0.000(3)
Cl3 0.037(3) 0.059(4) 0.032(3) 0.014(3) 0.015(3) 0.001(3)
Cl4 0.049(4) 0.054(4) 0.038(3) 0.016(3) 0.027(3) 0.016(3)
P2 0.015(3) 0.030(3) 0.039(3) 0.006(2) 0.013(2) -0.003(2)
P1 0.011(3) 0.043(3) 0.037(3) 0.015(3) 0.013(2) -0.004(2)
O4 0.025(8) 0.062(10) 0.046(9) 0.007(7) 0.029(7) -0.012(7)
O5 0.040(9) 0.032(9) 0.060(10) 0.019(7) 0.010(7) 0.005(7)
O7 0.023(8) 0.058(9) 0.040(8) 0.028(7) 0.005(7) -0.007(7)
O6 0.012(8) 0.054(10) 0.064(10) 0.024(8) 0.002(7) 0.004(7)

loop_
_atom_type_symbol
_atom_type_description
_atom_type_scat_dispersion_real
_atom_type_scat_dispersion_imag
_atom_type_scat_source
C C 0.0033 0.0016 'International Tables Vol C Tables 4.2.6.8 and 6.1.1.4'
H H 0.0000 0.0000 'International Tables Vol C Tables 4.2.6.8 and 6.1.1.4'
O O 0.0106 0.0060 'International Tables Vol C Tables 4.2.6.8 and 6.1.1.4'
P P 0.1023 0.0942 'International Tables Vol C Tables 4.2.6.8 and 6.1.1.4'
S S 0.1246 0.1234 'International Tables Vol C Tables 4.2.6.8 and 6.1.1.4'
Cl Cl 0.1484 0.1585 'International Tables Vol C Tables 4.2.6.8 and 6.1.1.4'
Fe Fe 0.3463 0.8444 'International Tables Vol C Tables 4.2.6.8 and 6.1.1.4'
Mo Mo -1.6832 0.6857 'International Tables Vol C Tables 4.2.6.8 and 6.1.1.4'

loop_
_geom_angle_atom_site_label_1
_geom_angle_atom_site_label_2
_geom_angle_atom_site_label_3
_geom_angle
_geom_angle_site_symmetry_1
_geom_angle_site_symmetry_3
_geom_angle_publ_flag
O1 Mo1 O3 106.3(5) . . ?
O1 Mo1 O2 108.2(5) . . ?
O3 Mo1 O2 78.2(4) . . ?
O1 Mo1 S2 114.0(4) . . ?
O3 Mo1 S2 85.0(3) . . ?
O2 Mo1 S2 137.5(4) . . ?
O1 Mo1 S1 109.2(4) . . ?
O3 Mo1 S1 144.2(4) . . ?
O2 Mo1 S1 86.0(3) . . ?
S2 Mo1 S1 85.36(16) . . ?
O1 Mo1 Fe2 90.3(4) . . ?
O3 Mo1 Fe2 135.2(3) . . ?
O2 Mo1 Fe2 136.1(3) . . ?
S2 Mo1 Fe2 50.47(13) . . ?
S1 Mo1 Fe2 50.20(13) . . ?
C10 Fe2 C9 94.4(8) . . ?
C10 Fe2 P2 93.4(6) . . ?
C9 Fe2 P2 88.6(6) . . ?
C10 Fe2 S1 109.1(6) . . ?
C9 Fe2 S1 156.4(6) . . ?
P2 Fe2 S1 88.7(2) . . ?
C10 Fe2 S2 107.1(6) . . ?
C9 Fe2 S2 84.5(6) . . ?
P2 Fe2 S2 158.8(2) . . ?
S1 Fe2 S2 89.71(19) . . ?
C10 Fe2 Fe1 78.4(6) . . ?
C9 Fe2 Fe1 133.7(6) . . ?
P2 Fe2 Fe1 137.04(17) . . ?
S1 Fe2 Fe1 56.08(15) . . ?
S2 Fe2 Fe1 55.62(14) . . ?
C10 Fe2 Mo1 148.3(6) . . ?
C9 Fe2 Mo1 106.3(6) . . ?
P2 Fe2 Mo1 110.42(16) . . ?
S1 Fe2 Mo1 53.27(13) . . ?
S2 Fe2 Mo1 53.18(13) . . ?
Fe1 Fe2 Mo1 70.02(9) . . ?
C8 Fe1 C7 95.2(9) . . ?
C8 Fe1 P1 91.1(6) . . ?
C7 Fe1 P1 91.6(7) . . ?
C8 Fe1 S2 85.7(6) . . ?
C7 Fe1 S2 156.3(7) . . ?
P1 Fe1 S2 112.1(2) . . ?
C8 Fe1 S1 161.7(6) . . ?
C7 Fe1 S1 83.4(7) . . ?
P1 Fe1 S1 107.3(2) . . ?
S2 Fe1 S1 88.42(19) . . ?
C8 Fe1 Fe2 108.3(6) . . ?
C7 Fe1 Fe2 102.7(7) . . ?
P1 Fe1 Fe2 154.50(18) . . ?
S2 Fe1 Fe2 55.11(15) . . ?
S1 Fe1 Fe2 54.70(14) . . ?
Fe2 S2 Fe1 69.27(15) . . ?
Fe2 S2 Mo1 76.35(16) . . ?
Fe1 S2 Mo1 84.94(17) . . ?
Fe2 S1 Fe1 69.23(16) . . ?
Fe2 S1 Mo1 76.53(15) . . ?
Fe1 S1 Mo1 84.63(17) . . ?
C14 P2 C17 105.7(9) . . ?
C14 P2 C11 105.2(9) . . ?
C17 P2 C11 102.1(9) . . ?
C14 P2 Fe2 111.4(6) . . ?
C17 P2 Fe2 116.5(7) . . ?
C11 P2 Fe2 114.7(7) . . ?
C26 P1 C20 103.1(8) . . ?
C26 P1 C23 105.4(8) . . ?
C20 P1 C23 104.8(9) . . ?
C26 P1 Fe1 117.1(6) . . ?
C20 P1 Fe1 115.2(6) . . ?
C23 P1 Fe1 110.0(6) . . ?
C1 O2 Mo1 113.1(10) . . ?
C6 O3 Mo1 114.5(10) . . ?
O2 C1 C6 118.5(15) . . ?
O2 C1 C2 122.8(15) . . ?
C6 C1 C2 118.6(16) . . ?
C1 C2 C3 120.7(16) . . ?
C1 C2 Cl1 119.4(13) . . ?
C3 C2 Cl1 119.9(13) . . ?
C2 C3 C4 119.3(16) . . ?
C2 C3 Cl2 121.2(13) . . ?
C4 C3 Cl2 119.5(14) . . ?
C5 C4 C3 119.7(16) . . ?
C5 C4 Cl3 120.4(14) . . ?
C3 C4 Cl3 119.8(14) . . ?
C4 C5 C6 119.3(16) . . ?
C4 C5 Cl4 121.8(14) . . ?
C6 C5 Cl4 118.9(13) . . ?
O3 C6 C1 114.7(15) . . ?
O3 C6 C5 123.0(15) . . ?
C1 C6 C5 122.2(16) . . ?
O4 C7 Fe1 180(2) . . ?
O5 C8 Fe1 176.9(17) . . ?
O6 C9 Fe2 178.4(19) . . ?
O7 C10 Fe2 174.9(17) . . ?
C12 C11 P2 112.5(14) . . ?
C13 C12 C11 110.5(17) . . ?
C15 C14 P2 116.7(13) . . ?
C14 C15 C16 111.4(17) . . ?
C18 C17 P2 111.9(13) . . ?
C19 C18 C17 110.2(16) . . ?
C21 C20 P1 117.0(13) . . ?
C20 C21 C22 110.9(15) . . ?
C24 C23 P1 114.6(12) . . ?
C23 C24 C25 111.1(15) . . ?
C27 C26 P1 116.9(12) . . ?
C28 C27 C26 112.3(16) . . ?
C29 C29 C30 121(3) 2_655 . ?
C31 C30 C29 114(2) . . ?

loop_
_geom_bond_atom_site_label_1
_geom_bond_atom_site_label_2
_geom_bond_distance
_geom_bond_site_symmetry_2
_geom_bond_publ_flag
Mo1 O1 1.691(13) . ?
Mo1 O3 2.029(11) . ?
Mo1 O2 2.042(11) . ?
Mo1 S2 2.345(5) . ?
Mo1 S1 2.346(5) . ?
Mo1 Fe2 2.847(3) . ?
Fe2 C10 1.786(19) . ?
Fe2 C9 1.79(2) . ?
Fe2 P2 2.239(6) . ?
Fe2 S1 2.249(5) . ?
Fe2 S2 2.260(5) . ?
Fe2 Fe1 2.576(4) . ?
Fe1 C8 1.774(19) . ?
Fe1 C7 1.81(2) . ?
Fe1 P1 2.231(6) . ?
Fe1 S2 2.274(5) . ?
Fe1 S1 2.287(5) . ?
Cl1 C2 1.729(18) . ?
Cl2 C3 1.718(18) . ?
Cl3 C4 1.721(18) . ?
Cl4 C5 1.727(17) . ?
P2 C14 1.825(18) . ?
P2 C17 1.831(19) . ?
P2 C11 1.85(2) . ?
P1 C26 1.801(17) . ?
P1 C20 1.838(18) . ?
P1 C23 1.855(18) . ?
O2 C1 1.326(18) . ?
O3 C6 1.349(19) . ?
O4 C7 1.12(2) . ?
O5 C8 1.16(2) . ?
O7 C10 1.13(2) . ?
O6 C9 1.13(2) . ?
C1 C6 1.37(2) . ?
C1 C2 1.40(2) . ?
C2 C3 1.41(2) . ?
C3 C4 1.42(2) . ?
C4 C5 1.38(2) . ?
C5 C6 1.41(2) . ?
C11 C12 1.56(3) . ?
C12 C13 1.51(3) . ?
C14 C15 1.50(2) . ?
C15 C16 1.55(3) . ?
C17 C18 1.57(3) . ?
C18 C19 1.55(3) . ?
C20 C21 1.49(2) . ?
C21 C22 1.55(2) . ?
C23 C24 1.50(2) . ?
C24 C25 1.58(3) . ?
C26 C27 1.57(2) . ?
C27 C28 1.52(3) . ?
C29 C29 1.38(4) 2_655 ?
C29 C30 1.55(3) . ?
C30 C31 1.51(3) . ?
